data_4119394
loop_
_publ_author_name
'Takuya Nishimura'
'Aditya K. Unni'
'Satoshi Yokoshima'
'Tohru Fukuyama'

_publ_section_title
;
 Total Syntheses of Lyconadins A-C
;
_journal_name_full 'Journal of the American Chemical Society'
_journal_page_first 3243
_journal_page_last 3247
_journal_paper_doi 10.1021/ja312065m
_journal_volume 135
_journal_year 2013
_chemical_absolute_configuration 'CHOOSE rm ad rmad syn or unk'
_chemical_formula_moiety 'C19 H29 Br2 N O2 '
_chemical_formula_sum 'C19 H29 Br2 N O2'
_chemical_formula_weight 463.25
_space_group_IT_number 19
_symmetry_cell_setting orthorhombic
_symmetry_Int_Tables_number 19
_symmetry_space_group_name_Hall 'P 2ac 2ab'
_symmetry_space_group_name_H-M 'P 21 21 21'
_cell_angle_alpha 90.0000
_cell_angle_beta 90.0000
_cell_angle_gamma 90.0000
_cell_formula_units_Z 4
_cell_length_a 7.0399(3)
_cell_length_b 10.5694(3)
_cell_length_c 27.6019(9)
_cell_measurement_reflns_used 14879
_cell_measurement_temperature 173.1
_cell_measurement_theta_max 68.3
_cell_measurement_theta_min 3.2
_cell_volume 2053.79(12)
_computing_cell_refinement PROCESS-AUTO
_computing_data_collection PROCESS-AUTO
_computing_data_reduction CrystalStructure
_computing_publication_material 'CrystalStructure 3.8'
_computing_structure_refinement CRYSTALS
_computing_structure_solution SIR97
_diffrn_ambient_temperature 173
_diffrn_detector_area_resol_mean 10.00
_diffrn_measured_fraction_theta_full 0.998
_diffrn_measured_fraction_theta_max 0.998
_diffrn_measurement_device_type 'Rigaku RAXIS-RAPID'
_diffrn_measurement_method \w
_diffrn_radiation_type 'Cu K\a'
_diffrn_radiation_wavelength 1.54187
_diffrn_reflns_av_R_equivalents 0.136
_diffrn_reflns_limit_h_max 8
_diffrn_reflns_limit_h_min -8
_diffrn_reflns_limit_k_max 12
_diffrn_reflns_limit_k_min -12
_diffrn_reflns_limit_l_max 33
_diffrn_reflns_limit_l_min -33
_diffrn_reflns_number 22482
_diffrn_reflns_theta_full 68.16
_diffrn_reflns_theta_max 68.16
_exptl_absorpt_coefficient_mu 5.089
_exptl_absorpt_correction_T_max 0.400
_exptl_absorpt_correction_T_min 0.140
_exptl_absorpt_correction_type multi-scan
_exptl_absorpt_process_details
;
    Higashi, T. (1995). Program for Absorption Correction.
    Rigaku Corporation, Tokyo, Japan.
;
_exptl_crystal_colour colorless
_exptl_crystal_density_diffrn 1.498
_exptl_crystal_description block
_exptl_crystal_F_000 944.00
_exptl_crystal_size_max 0.58
_exptl_crystal_size_mid 0.18
_exptl_crystal_size_min 0.18
_refine_diff_density_max 1.42
_refine_diff_density_min -1.25
_refine_ls_abs_structure_details 'Flack, H. D. (1983), Acta Cryst. A39, 876-881.  1548 Friedel Pairs'
_refine_ls_abs_structure_Flack 0.09(2)
_refine_ls_extinction_coef 74(11)
_refine_ls_extinction_method 'Larson (1970) Crystallographic Computing eq. 22'
_refine_ls_goodness_of_fit_ref 0.999
_refine_ls_hydrogen_treatment refall
_refine_ls_number_parameters 248
_refine_ls_number_reflns 3732
_refine_ls_R_factor_gt 0.0416
_refine_ls_shift/su_max 0.0000
_refine_ls_structure_factor_coef Fsqd
_refine_ls_weighting_details 'w = 1/[0.0002Fo^2^ + 0.3150\s(Fo^2^)]/(4Fo^2^)'
_refine_ls_weighting_scheme calc
_refine_ls_wR_factor_ref 0.1263
_reflns_number_gt 3254
_reflns_number_total 3732
_reflns_threshold_expression F^2^>2.0\s(F^2^)
_cod_data_source_file ja312065m_si_002.cif
_cod_data_source_block '_TN07256'
_cod_original_formula_sum 'C19 H29 Br2 N O2 '
_cod_database_code 4119394

loop_
_symmetry_equiv_pos_site_id
_symmetry_equiv_pos_as_xyz
1 +X,+Y,+Z
2 1/2+X,1/2-Y,-Z
3 -X,1/2+Y,1/2-Z
4 1/2-X,-Y,1/2+Z

loop_
_atom_site_label
_atom_site_type_symbol
_atom_site_fract_x
_atom_site_fract_y
_atom_site_fract_z
_atom_site_U_iso_or_equiv
_atom_site_adp_type
_atom_site_occupancy
_atom_site_symmetry_multiplicity
_atom_site_calc_flag
_atom_site_refinement_flags
Br(1) Br 0.49273(7) 0.12705(5) 0.98025(2) 0.04198(14) Uani 1.00 1 d .
Br(2) Br 0.60872(8) 0.36087(5) 0.91990(2) 0.04516(15) Uani 1.00 1 d .
O(4) O 1.2293(5) -0.1506(2) 0.88410(11) 0.0425(8) Uani 1.00 1 d .
O(6) O 1.1004(5) -0.1966(3) 0.81048(12) 0.0460(9) Uani 1.00 1 d .
N(1) N 1.0777(5) 0.0027(3) 0.84341(11) 0.0246(7) Uani 1.00 1 d .
C(1) C 0.5810(6) 0.0495(3) 0.79671(14) 0.0265(9) Uani 1.00 1 d .
C(2) C 0.7086(6) -0.0604(3) 0.78258(14) 0.0260(9) Uani 1.00 1 d .
C(4) C 0.6052(6) -0.1431(4) 0.74528(15) 0.0361(11) Uani 1.00 1 d .
C(5) C 0.8971(5) -0.0118(3) 0.76237(14) 0.0260(9) Uani 1.00 1 d .
C(6) C 1.0036(6) 0.0700(3) 0.79934(13) 0.0252(9) Uani 1.00 1 d .
C(7) C 0.6763(5) 0.1442(3) 0.83152(13) 0.0249(8) Uani 1.00 1 d .
C(8) C 0.8974(7) 0.0131(4) 0.95303(15) 0.0349(11) Uani 1.00 1 d .
C(9) C 1.2857(9) -0.2824(4) 0.89447(19) 0.0479(14) Uani 1.00 1 d .
C(10) C 0.8776(6) 0.1822(3) 0.81417(14) 0.0252(9) Uani 1.00 1 d .
C(11) C 0.9697(6) 0.2681(3) 0.85086(15) 0.0295(10) Uani 1.00 1 d .
C(12) C 0.6754(5) 0.0948(3) 0.88381(13) 0.0254(9) Uani 1.00 1 d .
C(13) C 0.8428(5) 0.1186(3) 0.91827(13) 0.0236(8) Uani 1.00 1 d .
C(14) C 1.1346(6) -0.1210(4) 0.84266(15) 0.0311(10) Uani 1.00 1 d .
C(15) C 1.0127(6) 0.1875(3) 0.89650(15) 0.0266(9) Uani 1.00 1 d .
C(16) C 0.6527(6) 0.1816(4) 0.92709(14) 0.0293(10) Uani 1.00 1 d .
C(17) C 1.1612(6) 0.0907(3) 0.88004(16) 0.0295(10) Uani 1.00 1 d .
C(18) C 1.1070(12) -0.3668(6) 0.8973(3) 0.085(2) Uani 1.00 1 d .
C(19) C 1.3790(12) -0.2701(5) 0.9443(2) 0.071(2) Uani 1.00 1 d .
C(20) C 1.4291(10) -0.3303(5) 0.8567(2) 0.0635(18) Uani 1.00 1 d .
H(1) H 0.6117 -0.1019 0.7147 0.043 Uiso 1.00 1 c R
H(2) H 0.4696 0.0179 0.8119 0.032 Uiso 1.00 1 c R
H(3) H 0.9750 -0.0823 0.7546 0.031 Uiso 1.00 1 c R
H(4) H 0.6633 -0.2240 0.7430 0.043 Uiso 1.00 1 c R
H(5) H 0.4760 -0.1527 0.7545 0.043 Uiso 1.00 1 c R
H(6) H 0.8294 0.0203 0.9826 0.042 Uiso 1.00 1 c R
H(7) H 1.0298 0.0186 0.9593 0.042 Uiso 1.00 1 c R
H(8) H 0.8696 -0.0662 0.9384 0.042 Uiso 1.00 1 c R
H(9) H 1.0638 -0.3667 0.9299 0.103 Uiso 1.00 1 c R
H(10) H 1.1331 -0.4511 0.8874 0.103 Uiso 1.00 1 c R
H(11) H 1.0117 -0.3317 0.8769 0.103 Uiso 1.00 1 c R
H(12) H 1.5110 -0.2557 0.9398 0.085 Uiso 1.00 1 c R
H(13) H 1.3612 -0.3454 0.9626 0.085 Uiso 1.00 1 c R
H(14) H 1.3248 -0.2007 0.9612 0.085 Uiso 1.00 1 c R
H(15) H 1.3645 -0.3671 0.8300 0.076 Uiso 1.00 1 c R
H(16) H 1.5093 -0.3918 0.8713 0.076 Uiso 1.00 1 c R
H(17) H 1.5036 -0.2610 0.8458 0.076 Uiso 1.00 1 c R
H(18) H 0.7312 -0.1106 0.8105 0.031 Uiso 1.00 1 c R
H(19) H 1.1112 0.1039 0.7831 0.030 Uiso 1.00 1 c R
H(20) H 0.6007 0.2187 0.8317 0.030 Uiso 1.00 1 c R
H(21) H 0.8599 0.2314 0.7857 0.030 Uiso 1.00 1 c R
H(22) H 0.6149 0.0151 0.8876 0.030 Uiso 1.00 1 c R
H(23) H 1.0680 0.2402 0.9205 0.032 Uiso 1.00 1 c R
H(24) H 0.5470 0.0931 0.7679 0.032 Uiso 1.00 1 c R
H(25) H 0.8739 0.0365 0.7339 0.031 Uiso 1.00 1 c R
H(26) H 1.0833 0.3026 0.8379 0.035 Uiso 1.00 1 c R
H(27) H 0.8854 0.3348 0.8593 0.036 Uiso 1.00 1 c R
H(28) H 1.2062 0.0436 0.9070 0.035 Uiso 1.00 1 c R
H(29) H 1.2644 0.1338 0.8652 0.035 Uiso 1.00 1 c R

loop_
_atom_site_aniso_label
_atom_site_aniso_U_11
_atom_site_aniso_U_22
_atom_site_aniso_U_33
_atom_site_aniso_U_12
_atom_site_aniso_U_13
_atom_site_aniso_U_23
Br(1) 0.0428(2) 0.0599(3) 0.0232(2) -0.0048(2) 0.00630(19) -0.0088(2)
Br(2) 0.0652(3) 0.0337(2) 0.0365(2) 0.0202(2) 0.0034(2) -0.0083(2)
O(4) 0.069(2) 0.0271(16) 0.0317(15) 0.0154(16) -0.0097(15) -0.0043(13)
O(6) 0.070(2) 0.0254(15) 0.0423(18) 0.0123(16) -0.0125(18) -0.0116(14)
N(1) 0.0342(17) 0.0228(15) 0.0168(14) 0.0037(14) 0.0001(14) -0.0047(12)
C(1) 0.0306(19) 0.0269(19) 0.0221(18) 0.0068(17) 0.0005(16) -0.0031(16)
C(2) 0.036(2) 0.0201(18) 0.0215(17) -0.0018(17) -0.0015(17) -0.0019(15)
C(4) 0.039(2) 0.035(2) 0.035(2) -0.003(2) -0.0045(18) -0.014(2)
C(5) 0.032(2) 0.0269(18) 0.0192(17) 0.0042(17) 0.0026(17) -0.0059(15)
C(6) 0.0311(19) 0.0260(19) 0.0185(17) -0.0018(17) 0.0011(17) -0.0001(14)
C(7) 0.0319(18) 0.0216(17) 0.0213(17) 0.0063(16) 0.0006(14) -0.0030(15)
C(8) 0.046(2) 0.034(2) 0.025(2) 0.007(2) -0.0032(19) 0.0041(17)
C(9) 0.078(3) 0.027(2) 0.038(2) 0.008(2) -0.002(2) 0.008(2)
C(10) 0.039(2) 0.0169(16) 0.0202(18) -0.0017(15) 0.0025(17) 0.0007(14)
C(11) 0.038(2) 0.0200(18) 0.031(2) -0.0017(16) 0.0083(17) -0.0006(16)
C(12) 0.0316(19) 0.0240(18) 0.0205(19) 0.0037(15) 0.0023(16) -0.0046(15)
C(13) 0.0303(18) 0.0212(17) 0.0193(16) 0.0012(15) -0.0001(14) -0.0042(15)
C(14) 0.039(2) 0.0221(18) 0.033(2) 0.0033(18) 0.0014(17) -0.0021(17)
C(15) 0.0293(18) 0.0208(17) 0.0298(19) 0.0002(17) -0.0010(18) -0.0061(15)
C(16) 0.036(2) 0.035(2) 0.0165(17) 0.0045(17) 0.0002(15) -0.0068(16)
C(17) 0.032(2) 0.026(2) 0.031(2) -0.0028(16) -0.0014(17) -0.0121(17)
C(18) 0.098(5) 0.060(3) 0.098(5) -0.012(4) 0.010(4) 0.036(4)
C(19) 0.111(5) 0.054(3) 0.048(3) 0.024(3) -0.018(3) 0.016(2)
C(20) 0.089(4) 0.048(3) 0.053(3) 0.035(3) 0.000(3) 0.014(2)

loop_
_atom_type_symbol
_atom_type_description
_atom_type_scat_dispersion_real
_atom_type_scat_dispersion_imag
_atom_type_scat_source
C C 0.018 0.009
;
International Tables for Crystallography
(1992, Vol. C, Tables 4.2.6.8 and 6.1.1.4)
;
H H 0.000 0.000
;
International Tables for Crystallography
(1992, Vol. C, Table 6.1.1.4)
;
Br Br -0.676 1.280
;
International Tables for Crystallography
(1992, Vol. C, Tables 4.2.6.8 and 6.1.1.4)
;
N N 0.031 0.018
;
International Tables for Crystallography
(1992, Vol. C, Tables 4.2.6.8 and 6.1.1.4)
;
O O 0.049 0.032
;
International Tables for Crystallography
(1992, Vol. C, Tables 4.2.6.8 and 6.1.1.4)
;

loop_
_geom_angle_atom_site_label_1
_geom_angle_atom_site_label_2
_geom_angle_atom_site_label_3
_geom_angle
_geom_angle_publ_flag
C(9) O(4) C(14) 120.8(3) yes
C(6) N(1) C(14) 122.8(3) yes
C(6) N(1) C(17) 113.0(2) yes
C(14) N(1) C(17) 119.3(3) yes
C(2) C(1) C(7) 113.5(3) yes
C(1) C(2) C(4) 109.1(3) yes
C(1) C(2) C(5) 110.5(3) yes
C(4) C(2) C(5) 111.0(3) yes
C(2) C(5) C(6) 111.8(3) yes
N(1) C(6) C(5) 116.2(3) yes
N(1) C(6) C(10) 110.5(2) yes
C(5) C(6) C(10) 109.3(3) yes
C(1) C(7) C(10) 112.0(3) yes
C(1) C(7) C(12) 111.3(3) yes
C(10) C(7) C(12) 112.5(3) yes
O(4) C(9) C(18) 109.6(5) yes
O(4) C(9) C(19) 102.1(3) yes
O(4) C(9) C(20) 110.9(4) yes
C(18) C(9) C(19) 110.7(5) yes
C(18) C(9) C(20) 112.3(4) yes
C(19) C(9) C(20) 110.8(5) yes
C(6) C(10) C(7) 114.2(3) yes
C(6) C(10) C(11) 113.3(3) yes
C(7) C(10) C(11) 110.0(3) yes
C(10) C(11) C(15) 107.4(3) yes
C(7) C(12) C(13) 121.6(3) yes
C(7) C(12) C(16) 122.4(3) yes
C(13) C(12) C(16) 59.6(2) yes
C(8) C(13) C(12) 117.7(3) yes
C(8) C(13) C(15) 113.6(3) yes
C(8) C(13) C(16) 116.4(3) yes
C(12) C(13) C(15) 115.9(3) yes
C(12) C(13) C(16) 59.5(2) yes
C(15) C(13) C(16) 123.1(3) yes
O(4) C(14) O(6) 124.0(3) yes
O(4) C(14) N(1) 110.5(3) yes
O(6) C(14) N(1) 125.4(3) yes
C(11) C(15) C(13) 115.4(3) yes
C(11) C(15) C(17) 105.0(3) yes
C(13) C(15) C(17) 109.5(3) yes
Br(1) C(16) Br(2) 106.07(19) yes
Br(1) C(16) C(12) 118.6(2) yes
Br(1) C(16) C(13) 120.3(2) yes
Br(2) C(16) C(12) 122.0(2) yes
Br(2) C(16) C(13) 123.9(2) yes
C(12) C(16) C(13) 60.9(2) yes
N(1) C(17) C(15) 110.3(3) yes
C(2) C(1) H(2) 109.4 no
C(2) C(1) H(24) 107.7 no
C(7) C(1) H(2) 108.2 no
C(7) C(1) H(24) 108.5 no
H(2) C(1) H(24) 109.5 no
C(1) C(2) H(18) 108.5 no
C(4) C(2) H(18) 107.9 no
C(5) C(2) H(18) 109.8 no
C(2) C(4) H(1) 108.2 no
C(2) C(4) H(4) 110.6 no
C(2) C(4) H(5) 109.6 no
H(1) C(4) H(4) 109.5 no
H(1) C(4) H(5) 109.5 no
H(4) C(4) H(5) 109.5 no
C(2) C(5) H(3) 108.7 no
C(2) C(5) H(25) 109.4 no
C(6) C(5) H(3) 108.1 no
C(6) C(5) H(25) 109.3 no
H(3) C(5) H(25) 109.5 no
N(1) C(6) H(19) 106.5 no
C(5) C(6) H(19) 106.8 no
C(10) C(6) H(19) 107.1 no
C(1) C(7) H(20) 107.3 no
C(10) C(7) H(20) 107.4 no
C(12) C(7) H(20) 106.0 no
C(13) C(8) H(6) 110.8 no
C(13) C(8) H(7) 108.5 no
C(13) C(8) H(8) 109.0 no
H(6) C(8) H(7) 109.5 no
H(6) C(8) H(8) 109.5 no
H(7) C(8) H(8) 109.5 no
C(6) C(10) H(21) 106.2 no
C(7) C(10) H(21) 106.1 no
C(11) C(10) H(21) 106.4 no
C(10) C(11) H(26) 109.9 no
C(10) C(11) H(27) 110.0 no
C(15) C(11) H(26) 110.7 no
C(15) C(11) H(27) 109.3 no
H(26) C(11) H(27) 109.5 no
C(7) C(12) H(22) 114.0 no
C(13) C(12) H(22) 114.9 no
C(16) C(12) H(22) 113.8 no
C(11) C(15) H(23) 108.9 no
C(13) C(15) H(23) 109.1 no
C(17) C(15) H(23) 108.6 no
N(1) C(17) H(28) 109.6 no
N(1) C(17) H(29) 108.0 no
C(15) C(17) H(28) 110.2 no
C(15) C(17) H(29) 109.2 no
H(28) C(17) H(29) 109.5 no
C(9) C(18) H(9) 108.0 no
C(9) C(18) H(10) 111.7 no
C(9) C(18) H(11) 108.7 no
H(9) C(18) H(10) 109.5 no
H(9) C(18) H(11) 109.5 no
H(10) C(18) H(11) 109.5 no
C(9) C(19) H(12) 108.4 no
C(9) C(19) H(13) 110.5 no
C(9) C(19) H(14) 109.6 no
H(12) C(19) H(13) 109.5 no
H(12) C(19) H(14) 109.5 no
H(13) C(19) H(14) 109.5 no
C(9) C(20) H(15) 110.3 no
C(9) C(20) H(16) 109.2 no
C(9) C(20) H(17) 108.9 no
H(15) C(20) H(16) 109.5 no
H(15) C(20) H(17) 109.5 no
H(16) C(20) H(17) 109.5 no

loop_
_geom_bond_atom_site_label_1
_geom_bond_atom_site_label_2
_geom_bond_distance
_geom_bond_publ_flag
Br(1) C(16) 1.938(4) yes
Br(2) C(16) 1.930(4) yes
O(4) C(9) 1.476(5) yes
O(4) C(14) 1.360(5) yes
O(6) C(14) 1.218(5) yes
N(1) C(6) 1.502(4) yes
N(1) C(14) 1.368(5) yes
N(1) C(17) 1.494(5) yes
C(1) C(2) 1.520(5) yes
C(1) C(7) 1.541(5) yes
C(2) C(4) 1.534(5) yes
C(2) C(5) 1.529(5) yes
C(5) C(6) 1.533(5) yes
C(6) C(10) 1.537(5) yes
C(7) C(10) 1.549(5) yes
C(7) C(12) 1.535(5) yes
C(8) C(13) 1.520(5) yes
C(9) C(18) 1.544(10) yes
C(9) C(19) 1.530(8) yes
C(9) C(20) 1.536(8) yes
C(10) C(11) 1.507(5) yes
C(11) C(15) 1.551(5) yes
C(12) C(13) 1.535(5) yes
C(12) C(16) 1.515(5) yes
C(13) C(15) 1.523(5) yes
C(13) C(16) 1.515(5) yes
C(15) C(17) 1.531(5) yes
C(1) H(2) 0.950 no
C(1) H(24) 0.950 no
C(2) H(18) 0.950 no
C(4) H(1) 0.950 no
C(4) H(4) 0.950 no
C(4) H(5) 0.950 no
C(5) H(3) 0.950 no
C(5) H(25) 0.950 no
C(6) H(19) 0.950 no
C(7) H(20) 0.950 no
C(8) H(6) 0.950 no
C(8) H(7) 0.950 no
C(8) H(8) 0.950 no
C(10) H(21) 0.950 no
C(11) H(26) 0.950 no
C(11) H(27) 0.950 no
C(12) H(22) 0.950 no
C(15) H(23) 0.950 no
C(17) H(28) 0.950 no
C(17) H(29) 0.950 no
C(18) H(9) 0.950 no
C(18) H(10) 0.950 no
C(18) H(11) 0.950 no
C(19) H(12) 0.950 no
C(19) H(13) 0.950 no
C(19) H(14) 0.950 no
C(20) H(15) 0.950 no
C(20) H(16) 0.950 no
C(20) H(17) 0.950 no

loop_
_geom_contact_atom_site_label_1
_geom_contact_atom_site_label_2
_geom_contact_distance
_geom_contact_site_symmetry_2
Br(1) H(7) 3.503 1_455
Br(1) H(23) 3.122 2_457
Br(1) H(28) 2.989 1_455
Br(1) H(29) 3.559 1_455
Br(2) H(6) 3.561 2_457
Br(2) H(16) 3.021 1_465
O(4) H(2) 3.163 1_655
O(4) H(22) 3.232 1_655
O(6) H(2) 3.449 1_655
O(6) H(5) 3.097 1_655
O(6) H(21) 2.777 3_746
O(6) H(25) 3.082 3_746
N(1) H(2) 2.897 1_655
C(1) H(4) 3.145 3_656
C(1) H(5) 3.473 3_656
C(1) H(17) 3.593 1_455
C(1) H(19) 3.378 1_455
C(1) H(29) 3.056 1_455
C(2) H(17) 3.102 1_455
C(4) H(15) 3.588 3_756
C(4) H(17) 3.125 1_455
C(4) H(19) 3.429 3_746
C(4) H(20) 2.957 3_646
C(4) H(24) 3.009 3_646
C(4) H(26) 3.226 3_746
C(5) H(15) 3.497 3_756
C(5) H(21) 3.473 3_746
C(5) H(26) 3.394 3_746
C(6) H(2) 3.345 1_655
C(6) H(4) 3.407 3_756
C(7) H(1) 3.597 3_656
C(7) H(4) 3.448 3_656
C(7) H(5) 3.376 3_656
C(7) H(29) 3.047 1_455
C(8) H(13) 2.938 2_447
C(10) H(3) 3.298 3_756
C(10) H(5) 3.583 3_656
C(11) H(3) 3.335 3_756
C(11) H(10) 3.340 1_565
C(12) H(28) 3.408 1_455
C(12) H(29) 2.967 1_455
C(14) H(2) 2.905 1_655
C(14) H(5) 3.436 1_655
C(16) H(28) 3.509 1_455
C(16) H(29) 3.262 1_455
C(17) H(2) 2.974 1_655
C(17) H(22) 3.299 1_655
C(19) H(6) 3.344 2_547
C(20) H(1) 3.495 3_746
C(20) H(5) 3.405 1_655
C(20) H(18) 3.397 1_655
C(20) H(24) 3.537 3_746
C(20) H(25) 3.577 3_746
H(1) C(7) 3.597 3_646
H(1) C(20) 3.495 3_756
H(1) H(15) 2.777 3_756
H(1) H(16) 3.361 3_756
H(1) H(20) 2.733 3_646
H(1) H(24) 3.445 3_646
H(1) H(26) 2.781 3_746
H(2) O(4) 3.163 1_455
H(2) O(6) 3.449 1_455
H(2) N(1) 2.897 1_455
H(2) C(6) 3.345 1_455
H(2) C(14) 2.905 1_455
H(2) C(17) 2.974 1_455
H(2) H(4) 3.259 3_656
H(2) H(17) 3.102 1_455
H(2) H(19) 2.798 1_455
H(2) H(28) 3.225 1_455
H(2) H(29) 2.399 1_455
H(3) C(10) 3.298 3_746
H(3) C(11) 3.335 3_746
H(3) H(19) 3.529 3_746
H(3) H(21) 2.543 3_746
H(3) H(26) 2.856 3_746
H(3) H(27) 3.407 3_746
H(4) C(1) 3.145 3_646
H(4) C(6) 3.407 3_746
H(4) C(7) 3.448 3_646
H(4) H(2) 3.259 3_646
H(4) H(15) 3.532 1_455
H(4) H(17) 3.077 1_455
H(4) H(19) 2.520 3_746
H(4) H(20) 2.841 3_646
H(4) H(21) 3.482 3_746
H(4) H(24) 2.454 3_646
H(4) H(26) 2.872 3_746
H(4) H(29) 3.384 3_746
H(5) O(6) 3.097 1_455
H(5) C(1) 3.473 3_646
H(5) C(7) 3.376 3_646
H(5) C(10) 3.583 3_646
H(5) C(14) 3.436 1_455
H(5) C(20) 3.405 1_455
H(5) H(15) 3.177 1_455
H(5) H(17) 2.775 1_455
H(5) H(20) 2.793 3_646
H(5) H(21) 2.885 3_646
H(5) H(24) 2.762 3_646
H(6) Br(2) 3.561 2_557
H(6) C(19) 3.344 2_447
H(6) H(9) 3.459 2_447
H(6) H(13) 2.399 2_447
H(7) Br(1) 3.503 1_655
H(7) H(13) 3.068 2_447
H(8) H(12) 3.223 1_455
H(8) H(13) 2.889 2_447
H(9) H(6) 3.459 2_547
H(9) H(14) 3.518 2_447
H(10) C(11) 3.340 1_545
H(10) H(23) 3.419 1_545
H(10) H(25) 3.354 3_746
H(10) H(26) 2.961 1_545
H(10) H(27) 2.961 1_545
H(11) H(16) 3.597 1_455
H(11) H(25) 3.457 3_746
H(12) H(8) 3.223 1_655
H(12) H(14) 3.544 2_547
H(12) H(22) 3.287 1_655
H(13) C(8) 2.938 2_547
H(13) H(6) 2.399 2_547
H(13) H(7) 3.068 2_547
H(13) H(8) 2.889 2_547
H(14) H(9) 3.518 2_547
H(14) H(12) 3.544 2_447
H(15) C(4) 3.588 3_746
H(15) C(5) 3.497 3_746
H(15) H(1) 2.777 3_746
H(15) H(4) 3.532 1_655
H(15) H(5) 3.177 1_655
H(15) H(24) 2.804 3_746
H(15) H(25) 2.640 3_746
H(16) Br(2) 3.021 1_645
H(16) H(1) 3.361 3_746
H(16) H(11) 3.597 1_655
H(17) C(1) 3.593 1_655
H(17) C(2) 3.102 1_655
H(17) C(4) 3.125 1_655
H(17) H(2) 3.102 1_655
H(17) H(4) 3.077 1_655
H(17) H(5) 2.775 1_655
H(17) H(18) 2.458 1_655
H(17) H(22) 3.234 1_655
H(17) H(24) 3.515 3_746
H(18) C(20) 3.397 1_455
H(18) H(17) 2.458 1_455
H(19) C(1) 3.378 1_655
H(19) C(4) 3.429 3_756
H(19) H(2) 2.798 1_655
H(19) H(3) 3.529 3_756
H(19) H(4) 2.520 3_756
H(19) H(24) 3.099 1_655
H(20) C(4) 2.957 3_656
H(20) H(1) 2.733 3_656
H(20) H(4) 2.841 3_656
H(20) H(5) 2.793 3_656
H(20) H(29) 2.696 1_455
H(21) O(6) 2.777 3_756
H(21) C(5) 3.473 3_756
H(21) H(3) 2.543 3_756
H(21) H(4) 3.482 3_756
H(21) H(5) 2.885 3_656
H(22) O(4) 3.232 1_455
H(22) C(17) 3.299 1_455
H(22) H(12) 3.287 1_455
H(22) H(17) 3.234 1_455
H(22) H(28) 2.942 1_455
H(22) H(29) 2.836 1_455
H(23) Br(1) 3.122 2_557
H(23) H(10) 3.419 1_565
H(24) C(4) 3.009 3_656
H(24) C(20) 3.537 3_756
H(24) H(1) 3.445 3_656
H(24) H(4) 2.454 3_656
H(24) H(5) 2.762 3_656
H(24) H(15) 2.804 3_756
H(24) H(17) 3.515 3_756
H(24) H(19) 3.099 1_455
H(24) H(29) 3.371 1_455
H(25) O(6) 3.082 3_756
H(25) C(20) 3.577 3_756
H(25) H(10) 3.354 3_756
H(25) H(11) 3.457 3_756
H(25) H(15) 2.640 3_756
H(25) H(26) 3.182 3_746
H(26) C(4) 3.226 3_756
H(26) C(5) 3.394 3_756
H(26) H(1) 2.781 3_756
H(26) H(3) 2.856 3_756
H(26) H(4) 2.872 3_756
H(26) H(10) 2.961 1_565
H(26) H(25) 3.182 3_756
H(27) H(3) 3.407 3_756
H(27) H(10) 2.961 1_565
H(28) Br(1) 2.989 1_655
H(28) C(12) 3.408 1_655
H(28) C(16) 3.509 1_655
H(28) H(2) 3.225 1_655
H(28) H(22) 2.942 1_655
H(29) Br(1) 3.559 1_655
H(29) C(1) 3.056 1_655
H(29) C(7) 3.047 1_655
H(29) C(12) 2.967 1_655
H(29) C(16) 3.262 1_655
H(29) H(2) 2.399 1_655
H(29) H(4) 3.384 3_756
H(29) H(20) 2.696 1_655
H(29) H(22) 2.836 1_655
H(29) H(24) 3.371 1_655

loop_
_geom_torsion_atom_site_label_1
_geom_torsion_atom_site_label_2
_geom_torsion_atom_site_label_3
_geom_torsion_atom_site_label_4
_geom_torsion
C(9) O(4) C(14) O(6) -4.7(6)
C(9) O(4) C(14) N(1) 172.9(4)
C(14) O(4) C(9) C(18) -60.7(6)
C(14) O(4) C(9) C(19) -178.1(4)
C(14) O(4) C(9) C(20) 63.8(6)
C(6) N(1) C(14) O(4) 167.9(3)
C(6) N(1) C(14) O(6) -14.6(6)
C(14) N(1) C(6) C(5) 31.2(5)
C(14) N(1) C(6) C(10) 156.4(3)
C(6) N(1) C(17) C(15) 58.7(4)
C(17) N(1) C(6) C(5) -173.9(3)
C(17) N(1) C(6) C(10) -48.6(4)
C(14) N(1) C(17) C(15) -145.4(3)
C(17) N(1) C(14) O(4) 14.5(5)
C(17) N(1) C(14) O(6) -168.0(4)
C(2) C(1) C(7) C(10) 47.8(4)
C(2) C(1) C(7) C(12) -79.1(4)
C(7) C(1) C(2) C(4) -176.0(3)
C(7) C(1) C(2) C(5) -53.7(4)
C(1) C(2) C(5) C(6) 59.4(4)
C(4) C(2) C(5) C(6) -179.4(3)
C(2) C(5) C(6) N(1) 67.6(4)
C(2) C(5) C(6) C(10) -58.2(4)
N(1) C(6) C(10) C(7) -76.5(4)
N(1) C(6) C(10) C(11) 50.5(4)
C(5) C(6) C(10) C(7) 52.5(4)
C(5) C(6) C(10) C(11) 179.6(3)
C(1) C(7) C(10) C(6) -47.7(4)
C(1) C(7) C(10) C(11) -176.4(3)
C(1) C(7) C(12) C(13) 143.3(3)
C(1) C(7) C(12) C(16) -145.0(3)
C(10) C(7) C(12) C(13) 16.7(5)
C(10) C(7) C(12) C(16) 88.4(4)
C(12) C(7) C(10) C(6) 78.6(4)
C(12) C(7) C(10) C(11) -50.2(4)
C(6) C(10) C(11) C(15) -59.9(4)
C(7) C(10) C(11) C(15) 69.3(4)
C(10) C(11) C(15) C(13) -55.4(4)
C(10) C(11) C(15) C(17) 65.3(4)
C(7) C(12) C(13) C(8) -142.5(3)
C(7) C(12) C(13) C(15) -3.2(5)
C(7) C(12) C(13) C(16) 111.6(4)
C(7) C(12) C(16) Br(1) 139.0(3)
C(7) C(12) C(16) Br(2) 3.6(5)
C(7) C(12) C(16) C(13) -110.3(4)
C(13) C(12) C(16) Br(1) -110.7(3)
C(13) C(12) C(16) Br(2) 113.8(3)
C(16) C(12) C(13) C(8) 105.9(3)
C(16) C(12) C(13) C(15) -114.8(3)
C(8) C(13) C(15) C(11) 163.4(3)
C(8) C(13) C(15) C(17) 45.2(4)
C(8) C(13) C(16) Br(1) -0.1(3)
C(8) C(13) C(16) Br(2) 141.0(3)
C(8) C(13) C(16) C(12) -108.1(3)
C(12) C(13) C(15) C(11) 22.4(4)
C(12) C(13) C(15) C(17) -95.8(3)
C(12) C(13) C(16) Br(1) 108.0(3)
C(12) C(13) C(16) Br(2) -110.9(3)
C(15) C(13) C(16) Br(1) -149.3(3)
C(15) C(13) C(16) Br(2) -8.2(5)
C(15) C(13) C(16) C(12) 102.8(3)
C(16) C(13) C(15) C(11) -46.7(4)
C(16) C(13) C(15) C(17) -164.9(3)
C(11) C(15) C(17) N(1) -65.6(3)
C(13) C(15) C(17) N(1) 59.0(4)
